data_4087527
loop_
_publ_author_name
'Xu, Songchen'
'Magoon, Yitzhak'
'Reinig, Regina R.'
'Schmidt, Bradley M.'
'Ellern, Arkady'
'Sadow, Aaron D.'

_publ_section_title
;
 Organometallic Complexes of Bulky, Optically Active, C3-Symmetric
 Tris(4S-isopropyl-5,5-dimethyl-2-oxazolinyl)phenylborate (ToP*)
;
_journal_issue 14
_journal_name_full Organometallics
_journal_page_first 3508
_journal_paper_doi 10.1021/acs.organomet.5b00225
_journal_volume 34
_journal_year 2015
_chemical_absolute_configuration ad
_chemical_formula_sum 'C30 H48 B N3 O3 Zn'
_chemical_formula_weight 574.89
_space_group_crystal_system orthorhombic
_space_group_IT_number 19
_space_group_name_Hall 'P 2ac 2ab'
_space_group_name_H-M_alt 'P 21 21 21'
_atom_sites_solution_hydrogens mixed
_audit_creation_method SHELXL-2014/6
_cell_angle_alpha 90
_cell_angle_beta 90
_cell_angle_gamma 90
_cell_formula_units_Z 4
_cell_length_a 12.818(3)
_cell_length_b 12.818
_cell_length_c 20.039(4)
_cell_measurement_reflns_used 9569
_cell_measurement_temperature 173(2)
_cell_measurement_theta_max 28.83
_cell_measurement_theta_min 2.25
_cell_volume 3292.4(10)
_computing_cell_refinement 'Bruker SAINT'
_computing_data_collection 'Bruker APEX2'
_computing_data_reduction 'Bruker SAINT'
_computing_molecular_graphics 'Bruker SHELXTL'
_computing_publication_material 'Bruker SHELXTL'
_computing_structure_refinement 'SHELXL-2014/6 (Sheldrick, 2014)'
_computing_structure_solution 'SHELXS-97 (Sheldrick, 2008)'
_diffrn_ambient_temperature 173(2)
_diffrn_measured_fraction_theta_full 0.986
_diffrn_measured_fraction_theta_max 0.942
_diffrn_measurement_device_type 'Bruker APEX-II CCD'
_diffrn_measurement_method '\f and \w scans'
_diffrn_radiation_type MoK\a
_diffrn_radiation_wavelength 0.71073
_diffrn_reflns_av_R_equivalents 0.0481
_diffrn_reflns_av_unetI/netI 0.0548
_diffrn_reflns_Laue_measured_fraction_full 0.986
_diffrn_reflns_Laue_measured_fraction_max 0.942
_diffrn_reflns_limit_h_max 16
_diffrn_reflns_limit_h_min -16
_diffrn_reflns_limit_k_max 17
_diffrn_reflns_limit_k_min -17
_diffrn_reflns_limit_l_max 27
_diffrn_reflns_limit_l_min -27
_diffrn_reflns_number 32000
_diffrn_reflns_point_group_measured_fraction_full 0.984
_diffrn_reflns_point_group_measured_fraction_max 0.932
_diffrn_reflns_theta_full 25.000
_diffrn_reflns_theta_max 28.984
_diffrn_reflns_theta_min 1.886
_exptl_absorpt_coefficient_mu 0.777
_exptl_absorpt_correction_T_max 0.84
_exptl_absorpt_correction_T_min 0.74
_exptl_absorpt_correction_type multi-scan
_exptl_absorpt_process_details 'SADABS V2008/1 (Bruker AXS)'
_exptl_crystal_colour colourless
_exptl_crystal_density_diffrn 1.160
_exptl_crystal_description prism
_exptl_crystal_F_000 1232
_exptl_crystal_size_max 0.280
_exptl_crystal_size_mid 0.240
_exptl_crystal_size_min 0.230
_refine_diff_density_max 0.573
_refine_diff_density_min -0.455
_refine_diff_density_rms 0.063
_refine_ls_abs_structure_details
; 
 Flack x determined using 2530 quotients [(I+)-(I-)]/[(I+)+(I-)] 
 (Parsons, Flack and Wagner, Acta Cryst. B69 (2013) 249-259). 
;
_refine_ls_abs_structure_Flack 0.013(5)
_refine_ls_extinction_method none
_refine_ls_goodness_of_fit_ref 1.211
_refine_ls_hydrogen_treatment mixed
_refine_ls_matrix_type full
_refine_ls_number_parameters 359
_refine_ls_number_reflns 8158
_refine_ls_number_restraints 195
_refine_ls_restrained_S_all 1.233
_refine_ls_R_factor_all 0.0583
_refine_ls_R_factor_gt 0.0431
_refine_ls_shift/su_max 0.001
_refine_ls_shift/su_mean 0.000
_refine_ls_structure_factor_coef Fsqd
_refine_ls_weighting_details 'w=1/[\s^2^(Fo^2^)+(0.0324P)^2^] where P=(Fo^2^+2Fc^2^)/3'
_refine_ls_weighting_scheme calc
_refine_ls_wR_factor_gt 0.0876
_refine_ls_wR_factor_ref 0.0911
_reflns_Friedel_coverage 0.783
_reflns_Friedel_fraction_full 0.981
_reflns_Friedel_fraction_max 0.920
_reflns_number_gt 6700
_reflns_number_total 8158
_reflns_threshold_expression 'I > 2\s(I)'
_cod_data_source_file om5b00225_si_002.cif
_cod_data_source_block TopstarZnH_8
_cod_original_cell_volume 3292.6(9)
_cod_database_code 4087527
_shelx_space_group_comment
; 
The symmetry employed for this shelxl refinement is uniquely defined 
by the following loop, which should always be used as a source of 
symmetry information in preference to the above space-group names. 
They are only intended as comments. 
;
_shelx_estimated_absorpt_t_min 0.812
_shelx_estimated_absorpt_t_max 0.841
_shelxl_version_number 2014/6

loop_
_space_group_symop_operation_xyz
'x, y, z'
'x+1/2, -y+1/2, -z'
'-x, y+1/2, -z+1/2'
'-x+1/2, -y, z+1/2'

loop_
_atom_site_label
_atom_site_type_symbol
_atom_site_fract_x
_atom_site_fract_y
_atom_site_fract_z
_atom_site_U_iso_or_equiv
_atom_site_adp_type
_atom_site_occupancy
_atom_site_site_symmetry_order
_atom_site_calc_flag
_atom_site_refinement_flags_posn
_atom_site_refinement_flags_adp
Zn1 Zn 0.41634(3) 0.59880(3) 0.95796(2) 0.03142(11) Uani 1 1 d . .
B1 B 0.3055(3) 0.4088(3) 0.89215(18) 0.0286(8) Uani 1 1 d . .
C1 C 0.6686(5) 0.5167(7) 0.8918(3) 0.117(2) Uani 1 1 d . U
H1A H 0.6246 0.5305 0.9308 0.175 Uiso 1 1 calc R U
H1B H 0.7418 0.5292 0.9034 0.175 Uiso 1 1 calc R U
H1C H 0.6598 0.4440 0.8778 0.175 Uiso 1 1 calc R U
C2 C 0.6372(4) 0.5882(4) 0.8356(3) 0.0706(13) Uani 1 1 d . U
H2 H 0.6859 0.5751 0.7975 0.085 Uiso 1 1 calc R U
C3 C 0.6509(5) 0.7001(5) 0.8570(3) 0.117(3) Uani 1 1 d . U
H3A H 0.6042 0.7151 0.8945 0.176 Uiso 1 1 calc R U
H3B H 0.6341 0.7465 0.8197 0.176 Uiso 1 1 calc R U
H3C H 0.7234 0.7116 0.8709 0.176 Uiso 1 1 calc R U
C4 C 0.5266(3) 0.5690(3) 0.8107(2) 0.0486(10) Uani 1 1 d . U
H4 H 0.5019 0.6352 0.7895 0.058 Uiso 1 1 calc R U
C5 C 0.5087(4) 0.4800(5) 0.7596(2) 0.0711(15) Uani 1 1 d . U
C6 C 0.5966(5) 0.3989(6) 0.7555(5) 0.146(3) Uani 1 1 d . U
H6A H 0.6066 0.3667 0.7994 0.219 Uiso 1 1 calc R U
H6B H 0.6614 0.4332 0.7417 0.219 Uiso 1 1 calc R U
H6C H 0.5779 0.3451 0.7229 0.219 Uiso 1 1 calc R U
C7 C 0.4784(7) 0.5221(7) 0.6938(3) 0.160(4) Uani 1 1 d . U
H7A H 0.4501 0.4658 0.6661 0.240 Uiso 1 1 calc R U
H7B H 0.5397 0.5522 0.6719 0.240 Uiso 1 1 calc R U
H7C H 0.4252 0.5763 0.6998 0.240 Uiso 1 1 calc R U
C8 C 0.3963(3) 0.4637(3) 0.84635(16) 0.0317(8) Uani 1 1 d . .
C9 C 0.0391(3) 0.5549(3) 1.00865(19) 0.0401(9) Uani 1 1 d . U
H9A H -0.0141 0.5004 1.0051 0.060 Uiso 1 1 calc R U
H9B H 0.0098 0.6157 1.0317 0.060 Uiso 1 1 calc R U
H9C H 0.0989 0.5283 1.0340 0.060 Uiso 1 1 calc R U
C10 C 0.0745(3) 0.5865(2) 0.93953(15) 0.0307(7) Uani 1 1 d . U
C11 C -0.0177(3) 0.6189(3) 0.8974(2) 0.0451(9) Uani 1 1 d . U
H11A H 0.0056 0.6324 0.8516 0.068 Uiso 1 1 calc R U
H11B H -0.0487 0.6824 0.9160 0.068 Uiso 1 1 calc R U
H11C H -0.0698 0.5629 0.8972 0.068 Uiso 1 1 calc R U
C12 C 0.1687(3) 0.6620(2) 0.94424(17) 0.0320(8) Uani 1 1 d . U
H12 H 0.1698 0.6931 0.9900 0.038 Uiso 1 1 calc R U
C13 C 0.1752(3) 0.7508(3) 0.8932(2) 0.0506(11) Uani 1 1 d . U
H13 H 0.1049 0.7844 0.8908 0.061 Uiso 1 1 calc R U
C14 C 0.2032(4) 0.7125(4) 0.8226(2) 0.0709(15) Uani 1 1 d . U
H14A H 0.2759 0.6889 0.8219 0.106 Uiso 1 1 calc R U
H14B H 0.1944 0.7698 0.7907 0.106 Uiso 1 1 calc R U
H14C H 0.1573 0.6546 0.8103 0.106 Uiso 1 1 calc R U
C15 C 0.2522(4) 0.8327(3) 0.9172(3) 0.0775(16) Uani 1 1 d . U
H15A H 0.2318 0.8567 0.9618 0.116 Uiso 1 1 calc R U
H15B H 0.2521 0.8918 0.8862 0.116 Uiso 1 1 calc R U
H15C H 0.3222 0.8022 0.9191 0.116 Uiso 1 1 calc R U
C16 C 0.2267(3) 0.5037(2) 0.91387(15) 0.0256(7) Uani 1 1 d . .
C17 C 0.5600(3) 0.2489(3) 0.9980(2) 0.0597(12) Uani 1 1 d . U
H17A H 0.5482 0.1820 0.9756 0.090 Uiso 1 1 calc R U
H17B H 0.6175 0.2419 1.0299 0.090 Uiso 1 1 calc R U
H17C H 0.5777 0.3020 0.9647 0.090 Uiso 1 1 calc R U
C18 C 0.4609(3) 0.2816(3) 1.0350(2) 0.0479(9) Uani 1 1 d . U
C19 C 0.4294(4) 0.2045(3) 1.0881(2) 0.0664(13) Uani 1 1 d . U
H19A H 0.3630 0.2261 1.1079 0.100 Uiso 1 1 calc R U
H19B H 0.4833 0.2020 1.1227 0.100 Uiso 1 1 calc R U
H19C H 0.4215 0.1352 1.0680 0.100 Uiso 1 1 calc R U
C20 C 0.4658(3) 0.3978(3) 1.05462(16) 0.0424(8) Uani 1 1 d . U
H20 H 0.5408 0.4190 1.0567 0.051 Uiso 1 1 calc R U
C21 C 0.4136(4) 0.4306(3) 1.1195(2) 0.0539(10) Uani 1 1 d . U
H21 H 0.4336 0.3780 1.1541 0.065 Uiso 1 1 calc R U
C22 C 0.2971(4) 0.4310(4) 1.1159(2) 0.0776(15) Uani 1 1 d . U
H22A H 0.2741 0.4854 1.0848 0.116 Uiso 1 1 calc R U
H22B H 0.2682 0.4450 1.1603 0.116 Uiso 1 1 calc R U
H22C H 0.2725 0.3629 1.1002 0.116 Uiso 1 1 calc R U
C23 C 0.4577(5) 0.5363(3) 1.1425(2) 0.0719(15) Uani 1 1 d . U
H23A H 0.5341 0.5335 1.1422 0.108 Uiso 1 1 calc R U
H23B H 0.4333 0.5513 1.1879 0.108 Uiso 1 1 calc R U
H23C H 0.4339 0.5913 1.1122 0.108 Uiso 1 1 calc R U
C24 C 0.3687(3) 0.3806(2) 0.96087(17) 0.0326(7) Uani 1 1 d . .
C25 C 0.2476(3) 0.3150(2) 0.85304(16) 0.0285(7) Uani 1 1 d . U
C26 C 0.1814(3) 0.3372(3) 0.79990(18) 0.0436(9) Uani 1 1 d . U
H26 H 0.1709 0.4082 0.7880 0.052 Uiso 1 1 calc R U
C27 C 0.1303(3) 0.2615(3) 0.76346(18) 0.0449(9) Uani 1 1 d . U
H27 H 0.0859 0.2809 0.7276 0.054 Uiso 1 1 calc R U
C28 C 0.1436(3) 0.1577(3) 0.77921(18) 0.0414(9) Uani 1 1 d . U
H28 H 0.1084 0.1048 0.7548 0.050 Uiso 1 1 calc R U
C29 C 0.2085(3) 0.1327(3) 0.8307(2) 0.0457(10) Uani 1 1 d . U
H29 H 0.2185 0.0615 0.8422 0.055 Uiso 1 1 calc R U
C30 C 0.2599(3) 0.2093(3) 0.86660(18) 0.0395(8) Uani 1 1 d . U
H30 H 0.3053 0.1890 0.9018 0.047 Uiso 1 1 calc R U
N1 N 0.4514(2) 0.5423(2) 0.86380(15) 0.0355(7) Uani 1 1 d . .
N2 N 0.4176(3) 0.4493(2) 0.99593(13) 0.0342(6) Uani 1 1 d . .
N3 N 0.2590(2) 0.59077(19) 0.93766(12) 0.0271(6) Uani 1 1 d . .
O1 O 0.4190(2) 0.4237(2) 0.78620(12) 0.0508(7) Uani 1 1 d . .
O2 O 0.3765(2) 0.28262(18) 0.98370(12) 0.0442(7) Uani 1 1 d . .
O3 O 0.12208(17) 0.49418(16) 0.90736(11) 0.0289(5) Uani 1 1 d . .
H1Z H 0.467(3) 0.685(3) 0.9904(19) 0.056(12) Uiso 1 1 d . .

loop_
_atom_site_aniso_label
_atom_site_aniso_U_11
_atom_site_aniso_U_22
_atom_site_aniso_U_33
_atom_site_aniso_U_23
_atom_site_aniso_U_13
_atom_site_aniso_U_12
Zn1 0.0277(2) 0.02791(17) 0.03862(19) -0.00472(17) -0.00149(18) -0.00140(17)
B1 0.025(2) 0.0284(18) 0.0325(18) -0.0038(17) -0.0005(14) 0.0043(16)
C1 0.037(3) 0.203(7) 0.110(5) 0.014(5) -0.011(3) 0.021(4)
C2 0.036(2) 0.101(4) 0.075(3) -0.016(3) 0.020(2) -0.021(3)
C3 0.093(5) 0.137(5) 0.122(5) -0.059(4) 0.057(4) -0.081(4)
C4 0.039(2) 0.061(3) 0.045(2) -0.0033(18) 0.0120(18) -0.0087(18)
C5 0.050(3) 0.103(4) 0.060(3) -0.033(3) 0.028(2) -0.031(3)
C6 0.066(4) 0.133(6) 0.239(8) -0.117(6) 0.047(5) -0.019(4)
C7 0.213(8) 0.224(8) 0.042(3) 0.012(4) -0.006(4) -0.162(7)
C8 0.022(2) 0.0379(18) 0.0354(17) -0.0051(14) -0.0007(14) 0.0048(14)
C9 0.041(2) 0.0338(19) 0.046(2) -0.0005(16) 0.0137(18) -0.0027(16)
C10 0.0279(17) 0.0273(15) 0.0368(15) 0.0002(12) 0.0030(14) 0.0033(15)
C11 0.030(2) 0.044(2) 0.061(2) 0.0032(18) -0.0050(18) 0.0057(16)
C12 0.0282(18) 0.0241(15) 0.044(2) 0.0025(13) 0.0063(15) 0.0038(13)
C13 0.041(2) 0.0341(19) 0.077(3) 0.0232(19) 0.011(2) 0.0083(17)
C14 0.072(3) 0.074(3) 0.067(3) 0.040(3) 0.017(3) 0.012(3)
C15 0.065(3) 0.030(2) 0.138(5) 0.024(3) 0.004(3) -0.007(2)
C16 0.024(2) 0.0277(16) 0.0253(15) 0.0034(13) -0.0002(13) 0.0006(13)
C17 0.057(3) 0.049(2) 0.073(3) -0.007(2) -0.020(2) 0.019(2)
C18 0.059(2) 0.0361(19) 0.048(2) 0.0010(17) -0.022(2) 0.0041(17)
C19 0.096(4) 0.039(2) 0.064(3) 0.0107(19) -0.032(3) 0.000(2)
C20 0.051(2) 0.0349(17) 0.0411(19) 0.0009(17) -0.0182(16) 0.0010(17)
C21 0.071(3) 0.046(2) 0.045(2) 0.0008(16) -0.005(2) 0.004(2)
C22 0.081(4) 0.096(4) 0.056(3) 0.005(3) 0.008(3) 0.021(3)
C23 0.111(4) 0.051(3) 0.054(3) -0.010(2) -0.001(3) 0.010(3)
C24 0.0326(18) 0.0274(16) 0.0377(17) -0.0019(15) -0.0035(17) 0.0054(12)
C25 0.0276(18) 0.0276(16) 0.0302(16) -0.0032(13) 0.0029(14) -0.0006(13)
C26 0.055(3) 0.0333(19) 0.043(2) -0.0002(16) -0.0129(18) 0.0006(17)
C27 0.052(2) 0.042(2) 0.041(2) -0.0023(16) -0.0172(18) -0.0011(17)
C28 0.045(2) 0.039(2) 0.040(2) -0.0096(16) 0.0007(18) -0.0081(16)
C29 0.056(3) 0.0281(18) 0.053(2) -0.0031(16) -0.007(2) -0.0004(16)
C30 0.043(2) 0.0328(18) 0.0423(19) -0.0052(15) -0.0066(17) 0.0075(16)
N1 0.0227(16) 0.0432(17) 0.0404(16) -0.0042(13) 0.0050(13) -0.0013(12)
N2 0.0363(17) 0.0286(13) 0.0375(15) -0.0046(11) -0.0100(15) 0.0030(14)
N3 0.0238(14) 0.0219(12) 0.0355(14) -0.0008(11) 0.0031(10) 0.0026(12)
O1 0.0420(15) 0.0668(19) 0.0437(13) -0.0200(12) 0.0157(13) -0.0162(15)
O2 0.0578(17) 0.0269(13) 0.0480(14) 0.0018(10) -0.0226(13) 0.0019(11)
O3 0.0237(13) 0.0267(11) 0.0363(12) -0.0015(9) 0.0016(10) 0.0009(9)

loop_
_atom_type_symbol
_atom_type_description
_atom_type_scat_dispersion_real
_atom_type_scat_dispersion_imag
_atom_type_scat_source
C C 0.0033 0.0016 'International Tables Vol C Tables 4.2.6.8 and 6.1.1.4'
H H 0.0000 0.0000 'International Tables Vol C Tables 4.2.6.8 and 6.1.1.4'
N N 0.0061 0.0033 'International Tables Vol C Tables 4.2.6.8 and 6.1.1.4'
O O 0.0106 0.0060 'International Tables Vol C Tables 4.2.6.8 and 6.1.1.4'
B B 0.0013 0.0007 'International Tables Vol C Tables 4.2.6.8 and 6.1.1.4'
Zn Zn 0.2839 1.4301 'International Tables Vol C Tables 4.2.6.8 and 6.1.1.4'

loop_
_geom_angle_atom_site_label_1
_geom_angle_atom_site_label_2
_geom_angle_atom_site_label_3
_geom_angle
N3 Zn1 N2 91.97(11)
N3 Zn1 N1 90.86(10)
N2 Zn1 N1 90.53(11)
N3 Zn1 H1Z 124.7(16)
N2 Zn1 H1Z 123.0(15)
N1 Zn1 H1Z 125.7(15)
C25 B1 C24 118.1(3)
C25 B1 C8 112.0(3)
C24 B1 C8 102.4(3)
C25 B1 C16 113.4(3)
C24 B1 C16 104.2(2)
C8 B1 C16 105.5(3)
C2 C1 H1A 109.5
C2 C1 H1B 109.5
H1A C1 H1B 109.5
C2 C1 H1C 109.5
H1A C1 H1C 109.5
H1B C1 H1C 109.5
C1 C2 C3 109.5(5)
C1 C2 C4 113.3(4)
C3 C2 C4 110.8(5)
C1 C2 H2 107.7
C3 C2 H2 107.7
C4 C2 H2 107.7
C2 C3 H3A 109.5
C2 C3 H3B 109.5
H3A C3 H3B 109.5
C2 C3 H3C 109.5
H3A C3 H3C 109.5
H3B C3 H3C 109.5
N1 C4 C2 114.2(3)
N1 C4 C5 102.0(3)
C2 C4 C5 118.1(4)
N1 C4 H4 107.3
C2 C4 H4 107.3
C5 C4 H4 107.3
O1 C5 C7 107.4(4)
O1 C5 C6 105.3(5)
C7 C5 C6 113.1(6)
O1 C5 C4 103.8(3)
C7 C5 C4 111.0(5)
C6 C5 C4 115.2(5)
C5 C6 H6A 109.5
C5 C6 H6B 109.5
H6A C6 H6B 109.5
C5 C6 H6C 109.5
H6A C6 H6C 109.5
H6B C6 H6C 109.5
C5 C7 H7A 109.5
C5 C7 H7B 109.5
H7A C7 H7B 109.5
C5 C7 H7C 109.5
H7A C7 H7C 109.5
H7B C7 H7C 109.5
N1 C8 O1 115.3(3)
N1 C8 B1 125.2(3)
O1 C8 B1 119.5(3)
C10 C9 H9A 109.5
C10 C9 H9B 109.5
H9A C9 H9B 109.5
C10 C9 H9C 109.5
H9A C9 H9C 109.5
H9B C9 H9C 109.5
O3 C10 C11 107.4(3)
O3 C10 C9 108.0(2)
C11 C10 C9 110.6(3)
O3 C10 C12 101.8(2)
C11 C10 C12 118.1(3)
C9 C10 C12 110.1(3)
C10 C11 H11A 109.5
C10 C11 H11B 109.5
H11A C11 H11B 109.5
C10 C11 H11C 109.5
H11A C11 H11C 109.5
H11B C11 H11C 109.5
N3 C12 C13 110.9(3)
N3 C12 C10 102.6(2)
C13 C12 C10 117.7(3)
N3 C12 H12 108.4
C13 C12 H12 108.4
C10 C12 H12 108.4
C15 C13 C12 109.7(4)
C15 C13 C14 111.1(4)
C12 C13 C14 112.9(3)
C15 C13 H13 107.7
C12 C13 H13 107.7
C14 C13 H13 107.7
C13 C14 H14A 109.5
C13 C14 H14B 109.5
H14A C14 H14B 109.5
C13 C14 H14C 109.5
H14A C14 H14C 109.5
H14B C14 H14C 109.5
C13 C15 H15A 109.5
C13 C15 H15B 109.5
H15A C15 H15B 109.5
C13 C15 H15C 109.5
H15A C15 H15C 109.5
H15B C15 H15C 109.5
N3 C16 O3 115.7(3)
N3 C16 B1 123.1(3)
O3 C16 B1 121.2(3)
C18 C17 H17A 109.5
C18 C17 H17B 109.5
H17A C17 H17B 109.5
C18 C17 H17C 109.5
H17A C17 H17C 109.5
H17B C17 H17C 109.5
O2 C18 C19 107.4(3)
O2 C18 C17 105.6(3)
C19 C18 C17 112.7(4)
O2 C18 C20 101.3(3)
C19 C18 C20 117.7(4)
C17 C18 C20 110.7(3)
C18 C19 H19A 109.5
C18 C19 H19B 109.5
H19A C19 H19B 109.5
C18 C19 H19C 109.5
H19A C19 H19C 109.5
H19B C19 H19C 109.5
N2 C20 C21 111.8(3)
N2 C20 C18 102.2(3)
C21 C20 C18 117.8(3)
N2 C20 H20 108.2
C21 C20 H20 108.2
C18 C20 H20 108.2
C22 C21 C20 113.5(4)
C22 C21 C23 112.3(4)
C20 C21 C23 109.8(4)
C22 C21 H21 107.0
C20 C21 H21 107.0
C23 C21 H21 107.0
C21 C22 H22A 109.5
C21 C22 H22B 109.5
H22A C22 H22B 109.5
C21 C22 H22C 109.5
H22A C22 H22C 109.5
H22B C22 H22C 109.5
C21 C23 H23A 109.5
C21 C23 H23B 109.5
H23A C23 H23B 109.5
C21 C23 H23C 109.5
H23A C23 H23C 109.5
H23B C23 H23C 109.5
N2 C24 O2 114.7(3)
N2 C24 B1 123.3(3)
O2 C24 B1 122.0(3)
C30 C25 C26 114.7(3)
C30 C25 B1 125.3(3)
C26 C25 B1 120.0(3)
C27 C26 C25 123.5(3)
C27 C26 H26 118.3
C25 C26 H26 118.3
C28 C27 C26 119.9(3)
C28 C27 H27 120.0
C26 C27 H27 120.0
C29 C28 C27 118.4(3)
C29 C28 H28 120.8
C27 C28 H28 120.8
C28 C29 C30 121.1(3)
C28 C29 H29 119.4
C30 C29 H29 119.4
C29 C30 C25 122.4(3)
C29 C30 H30 118.8
C25 C30 H30 118.8
C8 N1 C4 110.3(3)
C8 N1 Zn1 113.9(2)
C4 N1 Zn1 135.8(2)
C24 N2 C20 109.3(3)
C24 N2 Zn1 115.4(2)
C20 N2 Zn1 135.2(2)
C16 N3 C12 108.5(3)
C16 N3 Zn1 115.6(2)
C12 N3 Zn1 135.8(2)
C8 O1 C5 108.1(3)
C24 O2 C18 107.3(3)
C16 O3 C10 107.2(2)

loop_
_geom_bond_atom_site_label_1
_geom_bond_atom_site_label_2
_geom_bond_distance
Zn1 N3 2.060(3)
Zn1 N2 2.062(3)
Zn1 N1 2.071(3)
Zn1 H1Z 1.44(4)
B1 C25 1.615(5)
B1 C24 1.638(5)
B1 C8 1.641(5)
B1 C16 1.640(5)
C1 C2 1.507(8)
C1 H1A 0.9800
C1 H1B 0.9800
C1 H1C 0.9800
C2 C3 1.508(8)
C2 C4 1.523(6)
C2 H2 1.0000
C3 H3A 0.9800
C3 H3B 0.9800
C3 H3C 0.9800
C4 N1 1.476(5)
C4 C5 1.550(6)
C4 H4 1.0000
C5 O1 1.458(5)
C5 C7 1.478(9)
C5 C6 1.534(9)
C6 H6A 0.9800
C6 H6B 0.9800
C6 H6C 0.9800
C7 H7A 0.9800
C7 H7B 0.9800
C7 H7C 0.9800
C8 N1 1.278(4)
C8 O1 1.342(4)
C9 C10 1.513(5)
C9 H9A 0.9800
C9 H9B 0.9800
C9 H9C 0.9800
C10 O3 1.479(4)
C10 C11 1.511(5)
C10 C12 1.551(5)
C11 H11A 0.9800
C11 H11B 0.9800
C11 H11C 0.9800
C12 N3 1.481(4)
C12 C13 1.532(5)
C12 H12 1.0000
C13 C15 1.519(6)
C13 C14 1.540(6)
C13 H13 1.0000
C14 H14A 0.9800
C14 H14B 0.9800
C14 H14C 0.9800
C15 H15A 0.9800
C15 H15B 0.9800
C15 H15C 0.9800
C16 N3 1.283(4)
C16 O3 1.353(4)
C17 C18 1.529(6)
C17 H17A 0.9800
C17 H17B 0.9800
C17 H17C 0.9800
C18 O2 1.493(4)
C18 C19 1.506(6)
C18 C20 1.542(5)
C19 H19A 0.9800
C19 H19B 0.9800
C19 H19C 0.9800
C20 N2 1.483(4)
C20 C21 1.522(5)
C20 H20 1.0000
C21 C22 1.496(7)
C21 C23 1.538(6)
C21 H21 1.0000
C22 H22A 0.9800
C22 H22B 0.9800
C22 H22C 0.9800
C23 H23A 0.9800
C23 H23B 0.9800
C23 H23C 0.9800
C24 N2 1.289(4)
C24 O2 1.341(4)
C25 C30 1.391(5)
C25 C26 1.391(5)
C26 C27 1.380(5)
C26 H26 0.9500
C27 C28 1.378(5)
C27 H27 0.9500
C28 C29 1.363(5)
C28 H28 0.9500
C29 C30 1.385(5)
C29 H29 0.9500
C30 H30 0.9500
